data_7062975
loop_
_publ_author_name
'Geng, Yanxue'
'Sun, Weijun'
'Zhang, Weixu'
'Li, Mengyao'
'Wang, Guo'
'Wang, Jianchun'

_publ_section_title
;
 A new class of unique quinoidal-like imidazoliumyl tetrazinides:
 synthesis, structure, and mechanism
;
_journal_issue 8
_journal_name_full 'New Journal of Chemistry'
_journal_page_first 3467
_journal_page_last 3471
_journal_paper_doi 10.1039/D3NJ04766K
_journal_volume 48
_journal_year 2024
_chemical_formula_moiety 'C14 H14 N6 O'
_chemical_formula_sum 'C14 H14 N6 O'
_chemical_formula_weight 282.31
_space_group_crystal_system monoclinic
_space_group_IT_number 9
_space_group_name_Hall 'I -2ya'
_space_group_name_H-M_alt 'I 1 a 1'
_atom_sites_solution_hydrogens geom
_atom_sites_solution_primary dual
_audit_creation_date 2020-12-24
_audit_creation_method
;
Olex2 1.2
(compiled 2018.05.29 svn.r3508 for OlexSys, GUI svn.r5506)
;
_audit_update_record
;
2023-09-18 deposited with the CCDC.	2024-01-08 downloaded from the CCDC.
;
_cell_angle_alpha 90
_cell_angle_beta 101.3620(10)
_cell_angle_gamma 90
_cell_formula_units_Z 4
_cell_length_a 8.18010(10)
_cell_length_b 17.2524(2)
_cell_length_c 9.19780(10)
_cell_measurement_reflns_used 6423
_cell_measurement_temperature 100.00(10)
_cell_measurement_theta_max 74.1880
_cell_measurement_theta_min 5.1390
_cell_volume 1272.61(3)
_computing_cell_refinement 'CrysAlisPro 1.171.39.33c (Rigaku OD, 2017)'
_computing_data_collection 'CrysAlisPro 1.171.39.33c (Rigaku OD, 2017)'
_computing_data_reduction 'CrysAlisPro 1.171.39.33c (Rigaku OD, 2017)'
_computing_molecular_graphics 'Olex2 (Dolomanov et al., 2009)'
_computing_publication_material 'Olex2 (Dolomanov et al., 2009)'
_computing_structure_refinement 'ShelXL (Sheldrick, 2015)'
_computing_structure_solution 'ShelXT (Sheldrick, 2015)'
_diffrn_ambient_environment N~2~
_diffrn_ambient_temperature 100.00(10)
_diffrn_detector 'CCD plate'
_diffrn_measured_fraction_theta_full 0.953
_diffrn_measured_fraction_theta_max 0.984
_diffrn_measurement_details
;
List of Runs (angles in degrees, time in seconds):

  # Type    Start    End  Width  t~exp~   \w     \q     \k     \f   Frames
#--------------------------------------------------------------------------
  1  \w    -13.00  89.00   0.50    0.50    --    0.00  37.00-150.00  204
  2  \w    -89.00   9.00   0.50    0.50    --    0.00 -19.00-120.00  196
  3  \w    -29.00  89.00   0.50    0.50    --    0.00  82.00-180.00  236
  4  \w    -89.00  27.00   0.50    0.50    --    0.00 -77.00   0.00  232
  5  \w    -89.00  13.00   0.50    0.50    --    0.00 -37.00  60.00  204
  6  \w     62.00 123.00   0.50    1.00    --   94.00 -82.00-120.00  122
  7  \w      5.00 104.00   0.50    1.00    --   94.00 -30.00 -30.00  198
  8  \w      6.00 101.00   0.50    1.00    --   94.00 -61.00-150.00  190
  9  \w     76.00 168.00   0.50    1.00    --   94.00  55.00 -38.86  184
 10  \w     46.00 115.00   0.50    1.00    --   94.00 -82.00   0.00  138
 11  \w     12.00 122.00   0.50    1.00    --   94.00 -82.00 120.00  220
 12  \w      5.00  38.00   0.50    1.00    --   94.00 -77.00  90.00   66
 13  \w     61.00  87.00   0.50    1.00    --   94.00 -61.00 120.00   52
 14  \w      5.00 100.00   0.50    1.00    --   94.00 -82.00-150.00  190
 15  \w    121.00 182.00   0.50    1.00    --   94.00  30.00  60.00  122
 16  \w      5.00  50.00   0.50    1.00    --   94.00 -61.00 120.00   90
 17  \w     83.00 115.00   0.50    1.00    --   94.00 -61.00-120.00   64
 18  \w      6.00  97.00   0.50    1.00    --   94.00 -61.00   0.00  182
 19  \w     97.00 123.00   0.50    1.00    --   94.00 -82.00  30.00   52
 20  \w     79.00 180.00   0.50    1.00    --   94.00  45.00 -60.00  202
;
_diffrn_measurement_device 'four-circle diffractometer'
_diffrn_measurement_device_type 'XtaLAB AFC12 (RINC): Kappa dual home/near'
_diffrn_measurement_method '\w scans'
_diffrn_orient_matrix_type 'CrysAlisPro convention (1999,Acta A55,543-557)'
_diffrn_orient_matrix_UB_11 -0.0494204000
_diffrn_orient_matrix_UB_12 -0.0832998000
_diffrn_orient_matrix_UB_13 -0.0509861000
_diffrn_orient_matrix_UB_21 -0.0455446000
_diffrn_orient_matrix_UB_22 0.0280781000
_diffrn_orient_matrix_UB_23 -0.1619158000
_diffrn_orient_matrix_UB_31 0.1799428000
_diffrn_orient_matrix_UB_32 -0.0157612000
_diffrn_orient_matrix_UB_33 -0.0190950000
_diffrn_radiation_monochromator mirror
_diffrn_radiation_probe x-ray
_diffrn_radiation_type CuK\a
_diffrn_radiation_wavelength 1.54184
_diffrn_reflns_av_R_equivalents 0.0815
_diffrn_reflns_av_unetI/netI 0.0437
_diffrn_reflns_Laue_measured_fraction_full 0.953
_diffrn_reflns_Laue_measured_fraction_max 0.984
_diffrn_reflns_limit_h_max 9
_diffrn_reflns_limit_h_min -7
_diffrn_reflns_limit_k_max 20
_diffrn_reflns_limit_k_min -20
_diffrn_reflns_limit_l_max 10
_diffrn_reflns_limit_l_min -10
_diffrn_reflns_number 6457
_diffrn_reflns_point_group_measured_fraction_full 0.706
_diffrn_reflns_point_group_measured_fraction_max 0.728
_diffrn_reflns_theta_full 67.684
_diffrn_reflns_theta_max 66.572
_diffrn_reflns_theta_min 5.536
_diffrn_source 'micro-focus sealed X-ray tube'
_diffrn_source_type 'Rigaku (Cu) X-ray Source'
_exptl_absorpt_coefficient_mu 0.820
_exptl_absorpt_correction_T_max 1.00000
_exptl_absorpt_correction_T_min 0.40535
_exptl_absorpt_correction_type multi-scan
_exptl_absorpt_process_details
;
CrysAlisPro 1.171.39.33c (Rigaku Oxford Diffraction, 2017)
Empirical absorption correction using spherical harmonics,
 implemented in SCALE3 ABSPACK scaling algorithm.
;
_exptl_crystal_colour 'clear dark violet'
_exptl_crystal_density_diffrn 1.473
_exptl_crystal_description rhombohedral
_exptl_crystal_F_000 592
_exptl_crystal_size_max 0.4
_exptl_crystal_size_mid 0.3
_exptl_crystal_size_min 0.2
_refine_diff_density_max 0.185
_refine_diff_density_min -0.278
_refine_diff_density_rms 0.053
_refine_ls_abs_structure_details
;
 Classical Flack method preferred over Parsons because s.u. lower.
;
_refine_ls_abs_structure_Flack -0.1(3)
_refine_ls_extinction_method none
_refine_ls_goodness_of_fit_ref 1.057
_refine_ls_hydrogen_treatment constr
_refine_ls_matrix_type full
_refine_ls_number_parameters 190
_refine_ls_number_reflns 1623
_refine_ls_number_restraints 2
_refine_ls_restrained_S_all 1.056
_refine_ls_R_factor_all 0.0381
_refine_ls_R_factor_gt 0.0380
_refine_ls_shift/su_max 0.000
_refine_ls_shift/su_mean 0.000
_refine_ls_structure_factor_coef Fsqd
_refine_ls_weighting_details
;
 w=1/[\s^2^(Fo^2^)+(0.0777P)^2^+0.0863P]
 where P=(Fo^2^+2Fc^2^)/3
;
_refine_ls_weighting_scheme calc
_refine_ls_wR_factor_gt 0.0965
_refine_ls_wR_factor_ref 0.0966
_reflns_Friedel_coverage 0.474
_reflns_Friedel_fraction_full 0.456
_reflns_Friedel_fraction_max 0.471
_reflns_number_gt 1610
_reflns_number_total 1623
_reflns_threshold_expression 'I > 2\s(I)'
_cod_data_source_file d3nj04766k2.cif
_cod_data_source_block swj-1
_cod_depositor_comments 'Adding full bibliography for 7062975--7062979.cif.'
_cod_database_code 7062975
_shelxl_version_number 2013-2
_chemical_oxdiff_formula 'C1 H1 O1 N1'
_shelx_space_group_comment
;
The symmetry employed for this shelxl refinement is uniquely defined
by the following loop, which should always be used as a source of
symmetry information in preference to the above space-group names.
They are only intended as comments.
;
_reflns_odcompleteness_completeness 100.00
_reflns_odcompleteness_iscentric 1
_reflns_odcompleteness_theta 66.97
_olex2_refinement_description
;
1. Fixed Uiso
 At 1.2 times of:
  All C(H) groups, All C(H,H) groups
2.a Ternary CH refined with riding coordinates:
 C10(H10)
2.b Secondary CH2 refined with riding coordinates:
 C11(H11A,H11B), C14(H14A,H14B), C13(H13A,H13B), C12(H12A,H12B)
2.c Aromatic/amide H refined with riding coordinates:
 C6(H6), C3(H3), C8(H8), C9(H9), C7(H7)
;
_olex2_submission_special_instructions 'No special instructions were received'
_oxdiff_exptl_absorpt_empirical_details
;
Empirical correction (ABSPACK) includes:
- Absorption correction using spherical harmonics
- Frame scaling
;
_oxdiff_exptl_absorpt_empirical_full_max 5.892
_oxdiff_exptl_absorpt_empirical_full_min 0.377

loop_
_space_group_symop_operation_xyz
'x, y, z'
'x+1/2, -y, z'
'x+1/2, y+1/2, z+1/2'
'x+1, -y+1/2, z+1/2'

loop_
_atom_site_label
_atom_site_type_symbol
_atom_site_fract_x
_atom_site_fract_y
_atom_site_fract_z
_atom_site_U_iso_or_equiv
_atom_site_adp_type
_atom_site_occupancy
_atom_site_site_symmetry_order
_atom_site_calc_flag
_atom_site_refinement_flags_posn
_atom_site_refinement_flags_adp
_atom_site_refinement_flags_occupancy
_atom_site_disorder_assembly
_atom_site_disorder_group
O1 O 0.6248(2) 0.64275(9) 0.6597(2) 0.0172(4) Uani 1 1 d . . . . .
N6 N 0.4501(3) 0.23197(11) 0.4939(2) 0.0130(5) Uani 1 1 d . . . . .
N1 N 0.4984(3) 0.52793(12) 0.6889(2) 0.0172(5) Uani 1 1 d . . . . .
N2 N 0.4830(3) 0.45438(12) 0.6488(2) 0.0158(5) Uani 1 1 d . . . . .
N5 N 0.5339(3) 0.35255(12) 0.4963(2) 0.0139(5) Uani 1 1 d . . . . .
N3 N 0.6115(3) 0.47848(12) 0.4435(2) 0.0165(5) Uani 1 1 d . . . . .
N4 N 0.6312(3) 0.55262(12) 0.4808(2) 0.0177(5) Uani 1 1 d . . . . .
C4 C 0.5903(3) 0.23319(14) 0.4281(3) 0.0136(5) Uani 1 1 d . . . . .
C5 C 0.6447(3) 0.30999(14) 0.4278(3) 0.0136(5) Uani 1 1 d . . . . .
C6 C 0.7823(4) 0.33128(15) 0.3698(3) 0.0170(6) Uani 1 1 d . . . . .
H6 H 0.8179 0.3825 0.3700 0.020 Uiso 1 1 calc R . . . .
C1 C 0.5879(3) 0.57599(14) 0.6126(3) 0.0134(5) Uani 1 1 d . . . . .
C2 C 0.5469(3) 0.43303(14) 0.5336(3) 0.0136(5) Uani 1 1 d . . . . .
C10 C 0.3363(3) 0.16514(13) 0.4977(3) 0.0140(5) Uani 1 1 d . . . . .
H10 H 0.2760 0.1554 0.3962 0.017 Uiso 1 1 calc R . . . .
C3 C 0.4197(3) 0.30446(14) 0.5333(3) 0.0129(5) Uani 1 1 d . . . . .
H3 H 0.3329 0.3192 0.5791 0.015 Uiso 1 1 calc R . . . .
C8 C 0.8104(4) 0.19490(16) 0.3118(3) 0.0200(6) Uani 1 1 d . . . . .
H8 H 0.8687 0.1569 0.2714 0.024 Uiso 1 1 calc R . . . .
C9 C 0.6739(3) 0.17372(15) 0.3700(3) 0.0164(6) Uani 1 1 d . . . . .
H9 H 0.6394 0.1224 0.3707 0.020 Uiso 1 1 calc R . . . .
C11 C 0.4253(3) 0.08953(15) 0.5580(3) 0.0193(6) Uani 1 1 d . . . . .
H11A H 0.4600 0.0603 0.4792 0.023 Uiso 1 1 calc R . . . .
H11B H 0.5224 0.1005 0.6345 0.023 Uiso 1 1 calc R . . . .
C14 C 0.2089(4) 0.17869(14) 0.5946(3) 0.0172(6) Uani 1 1 d . . . . .
H14A H 0.1231 0.2148 0.5489 0.021 Uiso 1 1 calc R . . . .
H14B H 0.2611 0.1978 0.6919 0.021 Uiso 1 1 calc R . . . .
C13 C 0.1384(3) 0.09680(15) 0.6035(3) 0.0193(6) Uani 1 1 d . . . . .
H13A H 0.0592 0.0840 0.5136 0.023 Uiso 1 1 calc R . . . .
H13B H 0.0839 0.0919 0.6877 0.023 Uiso 1 1 calc R . . . .
C12 C 0.2934(4) 0.04482(16) 0.6220(3) 0.0242(7) Uani 1 1 d . . . . .
H12A H 0.2665 -0.0036 0.5692 0.029 Uiso 1 1 calc R . . . .
H12B H 0.3345 0.0333 0.7260 0.029 Uiso 1 1 calc R . . . .
C7 C 0.8634(3) 0.27215(16) 0.3117(3) 0.0207(6) Uani 1 1 d . . . . .
H7 H 0.9560 0.2839 0.2714 0.025 Uiso 1 1 calc R . . . .

loop_
_atom_site_aniso_label
_atom_site_aniso_U_11
_atom_site_aniso_U_22
_atom_site_aniso_U_33
_atom_site_aniso_U_23
_atom_site_aniso_U_13
_atom_site_aniso_U_12
O1 0.0158(10) 0.0114(8) 0.0270(10) -0.0031(7) 0.0105(8) -0.0008(7)
N6 0.0102(11) 0.0115(9) 0.0195(10) -0.0002(8) 0.0086(8) 0.0001(8)
N1 0.0181(13) 0.0116(9) 0.0255(12) -0.0009(8) 0.0133(9) -0.0010(9)
N2 0.0149(12) 0.0124(10) 0.0235(11) -0.0007(8) 0.0122(9) 0.0000(8)
N5 0.0118(11) 0.0125(10) 0.0205(12) -0.0013(8) 0.0103(9) 0.0005(8)
N3 0.0165(12) 0.0130(9) 0.0227(10) -0.0012(8) 0.0103(9) -0.0010(9)
N4 0.0185(12) 0.0124(9) 0.0248(11) -0.0026(8) 0.0109(9) -0.0034(9)
C4 0.0108(12) 0.0157(11) 0.0174(11) -0.0004(9) 0.0098(9) 0.0010(9)
C5 0.0108(12) 0.0159(11) 0.0163(11) -0.0022(9) 0.0078(10) 0.0020(10)
C6 0.0133(13) 0.0181(12) 0.0217(12) -0.0022(10) 0.0085(10) -0.0018(10)
C1 0.0062(12) 0.0136(12) 0.0224(12) 0.0009(9) 0.0082(9) 0.0017(9)
C2 0.0105(12) 0.0110(11) 0.0205(12) -0.0022(10) 0.0065(9) -0.0002(9)
C10 0.0120(13) 0.0104(11) 0.0226(12) -0.0005(10) 0.0104(10) -0.0021(10)
C3 0.0113(13) 0.0127(11) 0.0177(12) -0.0019(9) 0.0102(10) 0.0002(9)
C8 0.0165(14) 0.0232(13) 0.0233(13) -0.0027(10) 0.0112(11) 0.0064(11)
C9 0.0154(14) 0.0148(11) 0.0211(12) -0.0034(9) 0.0087(10) 0.0008(10)
C11 0.0153(13) 0.0131(11) 0.0325(14) 0.0024(10) 0.0115(11) 0.0008(10)
C14 0.0159(14) 0.0141(11) 0.0256(13) -0.0008(10) 0.0141(11) -0.0002(9)
C13 0.0164(15) 0.0164(12) 0.0287(13) 0.0019(10) 0.0130(11) -0.0022(10)
C12 0.0169(15) 0.0156(12) 0.0424(17) 0.0076(11) 0.0115(13) -0.0003(10)
C7 0.0123(14) 0.0284(14) 0.0251(12) 0.0003(11) 0.0128(11) 0.0003(11)

loop_
_atom_type_symbol
_atom_type_description
_atom_type_scat_dispersion_real
_atom_type_scat_dispersion_imag
_atom_type_scat_source
C C 0.0181 0.0091 'International Tables Vol C Tables 4.2.6.8 and 6.1.1.4'
H H 0.0000 0.0000 'International Tables Vol C Tables 4.2.6.8 and 6.1.1.4'
N N 0.0311 0.0180 'International Tables Vol C Tables 4.2.6.8 and 6.1.1.4'
O O 0.0492 0.0322 'International Tables Vol C Tables 4.2.6.8 and 6.1.1.4'

loop_
_geom_angle_atom_site_label_1
_geom_angle_atom_site_label_2
_geom_angle_atom_site_label_3
_geom_angle
_geom_angle_site_symmetry_1
_geom_angle_site_symmetry_3
_geom_angle_publ_flag
C4 N6 C10 126.3(2) . . ?
C3 N6 C4 108.3(2) . . ?
C3 N6 C10 124.6(2) . . ?
N2 N1 C1 117.7(2) . . ?
N1 N2 C2 117.4(2) . . ?
C5 N5 C2 126.2(2) . . ?
C3 N5 C5 109.4(2) . . ?
C3 N5 C2 124.2(2) . . ?
C2 N3 N4 116.9(2) . . ?
N3 N4 C1 117.9(2) . . ?
C5 C4 N6 107.7(2) . . ?
C9 C4 N6 131.3(2) . . ?
C9 C4 C5 121.1(2) . . ?
C4 C5 N5 105.1(2) . . ?
C6 C5 N5 132.6(2) . . ?
C6 C5 C4 122.3(2) . . ?
C7 C6 C5 116.2(2) . . ?
O1 C1 N1 119.5(2) . . ?
O1 C1 N4 119.1(2) . . ?
N1 C1 N4 121.3(2) . . ?
N2 C2 N5 116.1(2) . . ?
N2 C2 N3 127.3(2) . . ?
N3 C2 N5 116.5(2) . . ?
N6 C10 C11 114.3(2) . . ?
N6 C10 C14 113.6(2) . . ?
C14 C10 C11 104.4(2) . . ?
N6 C3 N5 109.5(2) . . ?
C9 C8 C7 121.7(2) . . ?
C8 C9 C4 116.7(2) . . ?
C12 C11 C10 104.2(2) . . ?
C10 C14 C13 101.5(2) . . ?
C14 C13 C12 103.5(2) . . ?
C13 C12 C11 107.0(2) . . ?
C6 C7 C8 122.0(2) . . ?

loop_
_geom_bond_atom_site_label_1
_geom_bond_atom_site_label_2
_geom_bond_distance
_geom_bond_site_symmetry_2
_geom_bond_publ_flag
O1 C1 1.247(3) . ?
N6 C4 1.399(3) . ?
N6 C10 1.486(3) . ?
N6 C3 1.339(3) . ?
N1 N2 1.320(3) . ?
N1 C1 1.385(3) . ?
N2 C2 1.323(3) . ?
N5 C5 1.408(3) . ?
N5 C2 1.429(3) . ?
N5 C3 1.342(3) . ?
N3 N4 1.326(3) . ?
N3 C2 1.324(4) . ?
N4 C1 1.388(4) . ?
C4 C5 1.398(3) . ?
C4 C9 1.396(4) . ?
C5 C6 1.386(4) . ?
C6 C7 1.381(4) . ?
C10 C11 1.543(3) . ?
C10 C14 1.517(4) . ?
C8 C9 1.379(4) . ?
C8 C7 1.402(4) . ?
C11 C12 1.535(4) . ?
C14 C13 1.534(4) . ?
C13 C12 1.535(4) . ?
